data_9015806
loop_
_publ_author_name
'Shimura, T.'
'Akai, J.'
'Lazic, B.'
'Armbruster, T.'
'Shimizu, M.'
'Kamei, A.'
'Tsukada, K.'
'Owada, M.'
'Yuhara, M.'

_publ_section_title
;
 Magnesiohogbomite-2N4S: A new polysome from the central Sor Rondane Mountains,
 East Antarctica
;
_journal_name_full 'American Mineralogist'
_journal_page_first 268
_journal_page_last 280
_journal_paper_doi 10.2138/am.2012.3827
_journal_volume 97
_journal_year 2012
_chemical_compound_source 'central Sor Rondane Mountains, East Antarctica'
_chemical_formula_sum 'Al11 Fe0.783 H Mg4.217 O24 Ti'
_chemical_name_mineral Magnesiohogbomite-2N4S
_space_group_IT_number 186
_symmetry_space_group_name_Hall 'P 6c -2c'
_symmetry_space_group_name_H-M 'P 63 m c'
_cell_angle_alpha 90
_cell_angle_beta 90
_cell_angle_gamma 120
_cell_formula_units_Z 2
_cell_length_a 5.71050
_cell_length_b 5.71050
_cell_length_c 27.6760
_cell_volume 781.596
_database_code_amcsd 0018746
_exptl_crystal_density_diffrn 3.722
_cod_original_formula_sum '(Mg4.217 Fe.783) Al11 Ti O24 H'
_cod_database_code 9015806

loop_
_space_group_symop_operation_xyz
x,y,z
-x,-x+y,1/2+z
x-y,x,1/2+z
-y,-x,z
-y,x-y,z
x-y,-y,1/2+z
-x,-y,1/2+z
x,x-y,z
-x+y,-x,z
y,x,1/2+z
y,-x+y,1/2+z
-x+y,y,z

loop_
_atom_site_aniso_label
_atom_site_aniso_U_11
_atom_site_aniso_U_22
_atom_site_aniso_U_33
_atom_site_aniso_U_12
_atom_site_aniso_U_13
_atom_site_aniso_U_23
MgT1 0.00661 0.00661 0.00630 0.00331 0.00000 0.00000
FeT1 0.00661 0.00661 0.00630 0.00331 0.00000 0.00000
AlM2 0.00496 0.00496 0.00410 0.00248 0.00000 0.00000
MgT3 0.00620 0.00620 0.00580 0.00310 0.00000 0.00000
FeT3 0.00620 0.00620 0.00580 0.00310 0.00000 0.00000
AlM4 0.00482 0.00438 0.00490 0.00219 -0.00020 -0.00040
MgT5 0.00650 0.00650 0.00650 0.00323 0.00000 0.00000
FeT5 0.00650 0.00650 0.00650 0.00323 0.00000 0.00000
AlM6 0.00506 0.00506 0.00480 0.00253 0.00000 0.00000
MgT7 0.00523 0.00523 0.00780 0.00261 0.00000 0.00000
FeT7 0.00523 0.00523 0.00780 0.00261 0.00000 0.00000
AlM8 0.00542 0.00542 0.00674 0.00291 0.00035 -0.00035
TiM9 0.00575 0.00575 0.00541 0.00288 0.00000 0.00000
MgT10 0.00480 0.00480 0.00520 0.00238 0.00000 0.00000
FeT10 0.00480 0.00480 0.00520 0.00238 0.00000 0.00000
AlM11 0.00640 0.00640 0.00639 0.00346 0.00016 -0.00016
O1 0.00920 0.00990 0.00860 0.00460 -0.00210 -0.00103
O2 0.00970 0.00970 0.00530 0.00490 0.00000 0.00000
O3 0.00560 0.00560 0.00780 0.00279 0.00000 0.00000
O4 0.00500 0.00520 0.00620 0.00252 0.00000 -0.00002
O5 0.00550 0.00550 0.00920 0.00274 0.00000 0.00000
O6 0.00460 0.00500 0.00670 0.00232 0.00010 0.00003
O7 0.01050 0.00880 0.00740 0.00520 -0.00280 -0.00142
O8 0.00740 0.00740 0.00610 0.00370 0.00000 0.00000
O9 0.00790 0.00790 0.01010 0.00393 0.00000 0.00000
O10 0.00870 0.00860 0.00950 0.00434 0.00240 0.00122
O-H11 0.01120 0.01120 0.00470 0.00560 0.00000 0.00000
O12 0.01300 0.01150 0.00720 0.00650 0.00000 0.00001

loop_
_atom_site_label
_atom_site_fract_x
_atom_site_fract_y
_atom_site_fract_z
_atom_site_occupancy
_atom_site_U_iso_or_equiv
_atom_site_type_symbol
_atom_site_attached_hydrogens
MgT1 0.00000 0.00000 0.02080 0.79300 0.00651 Mg 0
FeT1 0.00000 0.00000 0.02080 0.20700 0.00651 Fe 0
AlM2 0.66667 0.33333 0.04250 1.00000 0.00468 Al 0
MgT3 0.33333 0.66667 0.06323 0.85900 0.00606 Mg 0
FeT3 0.33333 0.66667 0.06323 0.14100 0.00606 Fe 0
AlM4 0.83320 0.66640 0.12649 1.00000 0.00475 Al 0
MgT5 0.33333 0.66667 0.19014 0.84200 0.00648 Mg 0
FeT5 0.33333 0.66667 0.19014 0.15800 0.00648 Fe 0
AlM6 0.00000 0.00000 0.20999 1.00000 0.00497 Al 0
MgT7 0.66667 0.33333 0.23366 0.83500 0.00609 Mg 0
FeT7 0.66667 0.33333 0.23366 0.16500 0.00609 Fe 0
AlM8 0.16800 0.83200 0.29508 1.00000 0.00577 Al 0
TiM9 -0.33333 -0.66667 0.36293 1.00000 0.00564 Ti 0
MgT10 0.00000 0.00000 0.39699 0.88800 0.00489 Mg 0
FeT10 0.00000 0.00000 0.39699 0.11200 0.00489 Fe 0
AlM11 0.50243 0.49757 0.45795 1.00000 0.00628 Al 0
O1 0.36710 0.18357 -0.00154 1.00000 0.00929 O 0
O2 0.33333 0.66667 -0.00701 1.00000 0.00820 O 0
O3 0.00000 0.00000 0.08999 1.00000 0.00630 O 0
O4 0.96276 0.48138 0.08711 1.00000 0.00549 O 0
O5 0.66667 0.33333 0.16339 1.00000 0.00670 O 0
O6 0.70270 0.85137 0.16542 1.00000 0.00547 O 0
O7 0.29670 0.14834 0.25303 1.00000 0.00868 O 0
O8 0.33333 0.66667 0.26033 1.00000 0.00700 O 0
O9 0.00000 0.00000 0.33088 1.00000 0.00860 O 0
O10 0.00110 0.50056 0.33104 1.00000 0.00893 O 0
O-H11 -0.66667 -0.33333 0.42227 1.00000 0.00900 O 1
O12 -0.64600 -0.82302 0.41775 1.00000 0.01043 O 0

loop_
_cod_changelog_entry_id
_cod_changelog_entry_author
_cod_changelog_entry_date
_cod_changelog_entry_text
1
;cod-tools version 3.8.0
Id: cif_guess_AMCSD_atom_types 9574 2023-05-10 09:00:05Z saulius
;
2023-05-10T18:56:23+03:00
;Derived atom types and hydrogen counts
from atom names that follow the AMCSD naming convention
(Wat == water, O-H == hydroxyl).
;

loop_
_cod_related_entry_id
_cod_related_entry_database
_cod_related_entry_code
1 AMCSD 0018746
